data_7202889
loop_
_publ_author_name
'Konarev, Dmitri V.'
'Khasanov, Salavat S.'
'Saito, Gunzi'
'Otsuka, Akihiro'
'Lyubovskaya, Rimma N.'

_publ_section_title
;
 Dimerization of C60&#x02D9;-- in multi-component ionic complexes with
 bis(ethylenedithio)tetrathiafulvalene:
 (cation+)2&#x00B7;ET&#x00B7;(C60&#x02D9;--)2
;
_journal_issue 39
_journal_name_full 'Journal of Materials Chemistry'
_journal_page_first 4171
_journal_paper_doi 10.1039/b704371f
_journal_volume 17
_journal_year 2007
_chemical_formula_moiety '2(C60 1-), C10 H8 S8, 2(C7 H15 N2 1+)'
_chemical_formula_sum 'C144 H38 N4 S8'
_chemical_formula_weight 2080.26
_chemical_name_systematic
;
?
;
_space_group_IT_number 33
_symmetry_cell_setting orthorhombic
_symmetry_space_group_name_Hall 'P -2ac -2n'
_symmetry_space_group_name_H-M 'P n 21 a'
_atom_sites_solution_hydrogens geom
_atom_sites_solution_primary direct
_atom_sites_solution_secondary difmap
_audit_creation_method SHELXL-97
_cell_angle_alpha 90.00
_cell_angle_beta 90.00
_cell_angle_gamma 90.00
_cell_formula_units_Z 4
_cell_length_a 17.5050(7)
_cell_length_b 19.4320(15)
_cell_length_c 24.7590(18)
_cell_measurement_reflns_used 8571
_cell_measurement_temperature 295(2)
_cell_measurement_theta_max 23.4
_cell_measurement_theta_min 3
_cell_volume 8422.0(10)
_computing_cell_refinement MAC-DENZO
_computing_data_collection MAC-DENZO
_computing_data_reduction MAC-DENZO
_computing_molecular_graphics ORTEP-3
_computing_publication_material WINGX
_computing_structure_refinement 'SHELXL-97 (Sheldrick, 1997)'
_computing_structure_solution 'SHELXS-97 (Sheldrick, 1990)'
_diffrn_ambient_temperature 295(2)
_diffrn_detector_area_resol_mean 0.08
_diffrn_measured_fraction_theta_full 0.978
_diffrn_measured_fraction_theta_max 0.978
_diffrn_measurement_device_type 'MAC-Science Image Plate'
_diffrn_measurement_method 'Image plate oscillation pattern reflections integration'
_diffrn_radiation_monochromator graphite
_diffrn_radiation_source 'fine-focus sealed tube'
_diffrn_radiation_type MoK\a
_diffrn_radiation_wavelength 0.71073
_diffrn_reflns_av_R_equivalents 0.0287
_diffrn_reflns_av_sigmaI/netI 0.0494
_diffrn_reflns_limit_h_max 19
_diffrn_reflns_limit_h_min 0
_diffrn_reflns_limit_k_max 21
_diffrn_reflns_limit_k_min -21
_diffrn_reflns_limit_l_max 27
_diffrn_reflns_limit_l_min -27
_diffrn_reflns_number 21977
_diffrn_reflns_theta_full 23.46
_diffrn_reflns_theta_max 23.46
_diffrn_reflns_theta_min 2.55
_exptl_absorpt_coefficient_mu 0.286
_exptl_absorpt_correction_T_max 0.9451
_exptl_absorpt_correction_T_min 0.8943
_exptl_absorpt_correction_type none
_exptl_absorpt_process_details
;
no absorbtion correction was applied, for
the long axis of the sample was approximately
perpendicular to X-ray beam
;
_exptl_crystal_colour BLACK
_exptl_crystal_density_diffrn 1.641
_exptl_crystal_density_method 'not measured'
_exptl_crystal_description PRISM
_exptl_crystal_F_000 4232
_exptl_crystal_size_max 0.40
_exptl_crystal_size_mid 0.20
_exptl_crystal_size_min 0.20
_refine_diff_density_max 0.572
_refine_diff_density_min -0.237
_refine_diff_density_rms 0.058
_refine_ls_abs_structure_details 'Flack H D (1983), Acta Cryst. A39, 876-881'
_refine_ls_abs_structure_Flack 0.61(11)
_refine_ls_extinction_method none
_refine_ls_goodness_of_fit_ref 0.972
_refine_ls_hydrogen_treatment constr
_refine_ls_matrix_type full
_refine_ls_number_parameters 1307
_refine_ls_number_reflns 11790
_refine_ls_number_restraints 2212
_refine_ls_restrained_S_all 0.964
_refine_ls_R_factor_all 0.1132
_refine_ls_R_factor_gt 0.0706
_refine_ls_shift/su_max 0.025
_refine_ls_shift/su_mean 0.002
_refine_ls_structure_factor_coef Fsqd
_refine_ls_weighting_details 'calc w=1/[\s^2^(Fo^2^)+(0.1364P)^2^+0.0000P] where P=(Fo^2^+2Fc^2^)/3'
_refine_ls_weighting_scheme calc
_refine_ls_wR_factor_gt 0.1776
_refine_ls_wR_factor_ref 0.2050
_reflns_number_gt 7305
_reflns_number_total 11790
_reflns_threshold_expression >2sigma(I)
_cod_data_source_file b704371f.txt
_cod_data_source_block sk21rt
_cod_depositor_comments
;
The following automatic conversions were performed:
'_symmetry_cell_setting' value 'ORTHORHOMBIC' changed to 'orthorhombic'
according to '/home/saulius/struct/CIF-dictionaries/cif_core.dic'
dictionary named 'cif_core.dic' version 2.4.1 from 2010-06-29.

Automatic conversion script
Id: cif_fix_enum 1527 2010-12-29 10:47:43Z saulius 
;
_cod_original_sg_symbol_H-M 'P N 21 A'
_cod_database_code 7202889

loop_
_symmetry_equiv_pos_as_xyz
'x, y, z'
'x+1/2, y, -z+1/2'
'-x+1/2, y+1/2, z+1/2'
'-x, y+1/2, -z'

loop_
_atom_site_label
_atom_site_type_symbol
_atom_site_fract_x
_atom_site_fract_y
_atom_site_fract_z
_atom_site_U_iso_or_equiv
_atom_site_adp_type
_atom_site_occupancy
_atom_site_symmetry_multiplicity
_atom_site_calc_flag
_atom_site_refinement_flags
_atom_site_disorder_assembly
_atom_site_disorder_group
S1 S 0.86332(11) 0.1950(2) 0.41376(8) 0.0785(5) Uani 1 1 d . . .
S2 S 0.90357(12) 0.1888(2) 0.29901(8) 0.0865(6) Uani 1 1 d . . .
S3 S 0.86342(11) 0.3567(2) 0.41396(8) 0.0789(5) Uani 1 1 d . . .
S4 S 0.90247(12) 0.3630(2) 0.29922(8) 0.0862(6) Uani 1 1 d . . .
S5 S 0.91921(14) 0.0566(2) 0.44193(11) 0.1004(8) Uani 1 1 d . . .
S6 S 0.95987(18) 0.0452(2) 0.30297(12) 0.1199(10) Uani 1 1 d . . .
S7 S 0.91905(13) 0.4940(2) 0.44269(10) 0.0940(7) Uani 1 1 d . . .
S8 S 0.95981(16) 0.5060(2) 0.30381(11) 0.1129(9) Uani 1 1 d . . .
C1 C 0.8827(3) 0.2383(5) 0.3549(3) 0.076(2) Uani 1 1 d . . .
C2 C 0.8824(3) 0.3088(5) 0.3547(3) 0.0615(16) Uani 1 1 d . . .
C3 C 0.9026(4) 0.1197(4) 0.3910(3) 0.0673(18) Uani 1 1 d . . .
C4 C 0.9234(5) 0.1151(4) 0.3392(4) 0.091(2) Uani 1 1 d . . .
C5 C 0.9081(4) 0.4336(4) 0.3906(3) 0.073(2) Uani 1 1 d . . .
C6 C 0.9225(4) 0.4379(5) 0.3382(3) 0.0681(18) Uani 1 1 d . . .
C7 C 0.9757(4) -0.0063(5) 0.4067(4) 0.096(3) Uani 1 1 d . . .
H7A H 1.0273 0.0114 0.4027 0.116 Uiso 1 1 calc R . .
H7B H 0.9784 -0.0477 0.4285 0.116 Uiso 1 1 calc R . .
C8 C 0.9461(4) -0.0245(4) 0.3529(3) 0.082(2) Uani 1 1 d . . .
H8A H 0.8920 -0.0348 0.3557 0.098 Uiso 1 1 calc R . .
H8B H 0.9718 -0.0656 0.3402 0.098 Uiso 1 1 calc R . .
C9 C 0.9782(5) 0.5533(5) 0.4089(4) 0.090(2) Uani 1 1 d . . .
H9A H 0.9822 0.5949 0.4304 0.108 Uiso 1 1 calc R . .
H9B H 1.0290 0.5339 0.4053 0.108 Uiso 1 1 calc R . .
C10 C 0.9489(6) 0.5711(5) 0.3551(5) 0.139(5) Uani 1 1 d . . .
H10A H 0.9747 0.6124 0.3429 0.167 Uiso 1 1 calc R . .
H10B H 0.8950 0.5819 0.3583 0.167 Uiso 1 1 calc R . .
C101 C 0.3156(16) 0.1257(12) 0.5032(11) 0.090 Uani 0.40 1 d PU . .
C102 C 0.3195(19) 0.3093(16) 0.3119(11) 0.110 Uani 0.40 1 d PU . .
C103 C 0.3743(13) 0.2489(18) 0.5474(11) 0.107 Uani 0.40 1 d PU . .
C104 C 0.2594(11) 0.1962(10) 0.5651(7) 0.070 Uani 0.40 1 d PU . .
C105 C 0.3627(11) 0.3700(10) 0.5274(6) 0.058 Uani 0.40 1 d PU . .
C106 C 0.4139(12) 0.3662(16) 0.4007(12) 0.085 Uani 0.40 1 d PU . .
C107 C 0.1376(10) 0.2839(12) 0.5593(6) 0.067 Uani 0.40 1 d PU . .
C108 C 0.2829(10) 0.2692(13) 0.3003(5) 0.063 Uani 0.40 1 d PU . .
C109 C 0.1246(13) 0.2106(15) 0.3344(10) 0.101 Uani 0.40 1 d PU . .
C110 C 0.0865(12) 0.3252(12) 0.5162(10) 0.073 Uani 0.40 1 d PU . .
C111 C 0.2216(10) 0.1142(8) 0.3670(8) 0.069 Uani 0.40 1 d PU . .
C112 C 0.1725(11) 0.1873(11) 0.3247(7) 0.066 Uani 0.40 1 d PU . .
C113 C 0.3320(14) 0.1126(11) 0.4324(11) 0.086 Uani 0.40 1 d PU . .
C114 C 0.2281(12) 0.2785(17) 0.5806(5) 0.079 Uani 0.40 1 d PU . .
C115 C 0.4021(12) 0.3975(12) 0.4274(12) 0.082 Uani 0.40 1 d PU . .
C116 C 0.0610(10) 0.2033(12) 0.4168(9) 0.081 Uani 0.40 1 d PU . .
C117 C 0.3300(14) 0.2629(14) 0.3095(8) 0.086 Uani 0.40 1 d PU . .
C118 C 0.1216(12) 0.2043(11) 0.5395(8) 0.070 Uani 0.40 1 d PU . .
C119 C 0.2716(18) 0.3242(17) 0.5741(10) 0.105 Uani 0.40 1 d PU . .
C120 C 0.1732(16) 0.2955(13) 0.3027(7) 0.101 Uani 0.40 1 d PU . .
C121 C 0.3626(11) 0.2893(10) 0.3226(6) 0.063 Uani 0.40 1 d PU . .
C122 C 0.0609(8) 0.2647(15) 0.4963(9) 0.088 Uani 0.40 1 d PU . .
C123 C 0.4290(10) 0.3208(14) 0.3840(10) 0.079 Uani 0.40 1 d PU . .
C124 C 0.3319(16) 0.1923(15) 0.3280(9) 0.095 Uani 0.40 1 d PU . .
C125 C 0.1626(15) 0.1257(11) 0.4972(10) 0.091 Uani 0.40 1 d PU . .
C126 C 0.2393(13) 0.3707(12) 0.5618(7) 0.070 Uani 0.40 1 d PU . .
C127 C 0.1204(13) 0.3664(15) 0.5216(10) 0.092 Uani 0.40 1 d PU . .
C128 C 0.3347(16) 0.4249(12) 0.4807(10) 0.084 Uani 0.40 1 d PU . .
C129 C 0.4314(9) 0.3410(13) 0.4277(11) 0.077 Uani 0.40 1 d PU . .
C130 C 0.3282(12) 0.4049(11) 0.5197(9) 0.078 Uani 0.40 1 d PU . .
C131 C 0.3542(9) 0.3869(10) 0.3523(7) 0.068 Uani 0.40 1 d PU . .
C132 C 0.1324(11) 0.1624(12) 0.5163(9) 0.082 Uani 0.40 1 d PU . .
C133 C 0.0875(12) 0.2119(13) 0.5147(12) 0.092 Uani 0.40 1 d PU . .
C134 C 0.1760(13) 0.4436(9) 0.4234(12) 0.078 Uani 0.40 1 d PU . .
C135 C 0.4220(11) 0.2680(19) 0.5144(11) 0.102 Uani 0.40 1 d PU . .
C136 C 0.0468(7) 0.3125(12) 0.4404(8) 0.062 Uani 0.40 1 d PU . .
C137 C 0.2519(18) 0.4400(12) 0.3822(12) 0.095 Uani 0.40 1 d PU . .
C138 C 0.3786(11) 0.1448(11) 0.4240(10) 0.076 Uani 0.40 1 d PU . .
C139 C 0.2958(13) 0.3870(11) 0.3298(9) 0.080 Uani 0.40 1 d PU . .
C140 C 0.4293(10) 0.2135(15) 0.4709(10) 0.085 Uani 0.40 1 d PU . .
C141 C 0.3945(12) 0.3518(13) 0.3666(10) 0.081 Uani 0.40 1 d PU . .
C142 C 0.4253(8) 0.3058(12) 0.4932(8) 0.064 Uani 0.40 1 d PU . .
C143 C 0.3433(14) 0.3296(13) 0.5552(9) 0.085 Uani 0.40 1 d PU . .
C144 C 0.4428(8) 0.2946(11) 0.4103(10) 0.071 Uani 0.40 1 d PU . .
C145 C 0.1625(13) 0.4327(10) 0.4776(9) 0.070 Uani 0.40 1 d PU . .
C146 C 0.2544(12) 0.3689(10) 0.3181(7) 0.068 Uani 0.40 1 d PU . .
C147 C 0.2123(18) 0.1681(15) 0.3214(10) 0.103 Uani 0.40 1 d PU . .
C148 C 0.2783(16) 0.2136(15) 0.3086(8) 0.093 Uani 0.40 1 d PU . .
C149 C 0.1522(12) 0.1143(10) 0.4421(9) 0.082 Uani 0.40 1 d PU . .
C150 C 0.0850(14) 0.1764(18) 0.4697(12) 0.111 Uani 0.40 1 d PU . .
C151 C 0.1767(12) 0.4059(10) 0.5233(9) 0.081 Uani 0.40 1 d PU . .
C152 C 0.2652(14) 0.2427(13) 0.5759(7) 0.086 Uani 0.40 1 d PU . .
C153 C 0.1190(14) 0.4024(12) 0.4924(11) 0.085 Uani 0.40 1 d PU . .
C154 C 0.1786(13) 0.2320(14) 0.3114(7) 0.083 Uani 0.40 1 d PU . .
C155 C 0.1476(10) 0.3247(11) 0.3185(7) 0.071 Uani 0.40 1 d PU . .
C156 C 0.3618(16) 0.1575(15) 0.5117(12) 0.106 Uani 0.40 1 d PU . .
C157 C 0.4097(13) 0.3788(15) 0.4532(11) 0.091 Uani 0.40 1 d PU . .
C158 C 0.1149(13) 0.3552(12) 0.3480(9) 0.075 Uani 0.40 1 d PU . .
C159 C 0.0586(10) 0.2213(14) 0.4717(10) 0.081 Uani 0.40 1 d PU . .
C160 C 0.0992(11) 0.3010(12) 0.3401(9) 0.083 Uani 0.40 1 d PU . .
C161 C 0.1344(10) 0.2657(12) 0.3212(6) 0.073 Uani 0.40 1 d PU . .
C162 C 0.0823(13) 0.3467(15) 0.3713(13) 0.091 Uani 0.40 1 d PU . .
C163 C 0.3045(11) 0.3711(11) 0.5537(7) 0.077 Uani 0.40 1 d PU . .
C164 C 0.0800(14) 0.282(2) 0.3648(13) 0.121 Uani 0.40 1 d PU . .
C165 C 0.0980(11) 0.1494(12) 0.4343(9) 0.081 Uani 0.40 1 d PU . .
C166 C 0.1657(18) 0.3698(16) 0.5485(11) 0.109 Uani 0.40 1 d PU . .
C167 C 0.2754(12) 0.1658(11) 0.3288(9) 0.078 Uani 0.40 1 d PU . .
C168 C 0.4381(7) 0.2616(9) 0.4791(8) 0.062 Uani 0.40 1 d PU . .
C169 C 0.0470(7) 0.2561(11) 0.4185(10) 0.086 Uani 0.40 1 d PU . .
C170 C 0.2535(13) 0.3969(10) 0.5466(8) 0.066 Uani 0.40 1 d PU . .
C171 C 0.0589(8) 0.3169(11) 0.4853(7) 0.057 Uani 0.40 1 d PU . .
C172 C 0.0633(10) 0.3561(15) 0.4471(10) 0.081 Uani 0.40 1 d PU . .
C173 C 0.1416(11) 0.4269(10) 0.4546(9) 0.073 Uani 0.40 1 d PU . .
C174 C 0.1816(14) 0.2837(13) 0.5729(5) 0.081 Uani 0.40 1 d PU . .
C175 C 0.2664(13) 0.1101(9) 0.4979(8) 0.071 Uani 0.40 1 d PU . .
C176 C 0.3865(11) 0.2516(12) 0.3390(9) 0.092 Uani 0.40 1 d PU . .
C177 C 0.0999(9) 0.2577(9) 0.5384(7) 0.077 Uani 0.40 1 d PU . .
C178 C 0.0479(6) 0.2672(12) 0.4654(8) 0.068 Uani 0.40 1 d PU . .
C179 C 0.0661(9) 0.3315(16) 0.3978(9) 0.070 Uani 0.40 1 d PU . .
C180 C 0.1205(9) 0.1327(9) 0.4650(8) 0.061 Uani 0.40 1 d PU . .
C181 C 0.2076(14) 0.4439(10) 0.3946(11) 0.080 Uani 0.40 1 d PU . .
C182 C 0.0704(11) 0.2426(14) 0.3711(10) 0.093 Uani 0.40 1 d PU . .
C183 C 0.3646(12) 0.4204(10) 0.4426(9) 0.075 Uani 0.40 1 d PU . .
C184 C 0.3175(13) 0.1571(10) 0.3432(8) 0.063 Uani 0.40 1 d PU . .
C185 C 0.2668(16) 0.3105(14) 0.3006(8) 0.094 Uani 0.40 1 d PU . .
C186 C 0.2136(12) 0.0984(9) 0.4181(11) 0.084 Uani 0.40 1 d PU . .
C187 C 0.1750(16) 0.1729(15) 0.5450(10) 0.096 Uani 0.40 1 d PU . .
C188 C 0.3078(10) 0.4423(8) 0.4023(7) 0.063 Uani 0.40 1 d PU . .
C189 C 0.3872(14) 0.1701(13) 0.3826(12) 0.099 Uani 0.40 1 d PU . .
C190 C 0.3401(14) 0.1188(11) 0.4097(9) 0.077 Uani 0.40 1 d PU . .
C191 C 0.0900(9) 0.1791(11) 0.3911(9) 0.076 Uani 0.40 1 d PU . .
C192 C 0.1995(13) 0.4130(11) 0.3543(9) 0.083 Uani 0.40 1 d PU . .
C193 C 0.3314(14) 0.1401(14) 0.3736(13) 0.096 Uani 0.40 1 d PU . .
C194 C 0.2692(13) 0.0959(7) 0.4384(9) 0.072 Uani 0.40 1 d PU . .
C195 C 0.3108(11) 0.2150(10) 0.5651(6) 0.068 Uani 0.40 1 d PU . .
C196 C 0.3705(14) 0.3959(14) 0.4968(11) 0.085 Uani 0.40 1 d PU . .
C197 C 0.3873(16) 0.3082(17) 0.5340(10) 0.099 Uani 0.40 1 d PU . .
C198 C 0.2564(14) 0.4265(11) 0.5170(10) 0.085 Uani 0.40 1 d PU . .
C199 C 0.0775(10) 0.3761(12) 0.4127(10) 0.076 Uani 0.40 1 d PU . .
C200 C 0.4014(10) 0.1761(12) 0.4782(10) 0.073 Uani 0.40 1 d PU . .
C201 C 0.3770(14) 0.1422(14) 0.4660(13) 0.105 Uani 0.40 1 d PU . .
C202 C 0.0836(11) 0.3599(15) 0.4923(10) 0.083 Uani 0.40 1 d PU . .
C203 C 0.2223(13) 0.2066(13) 0.5688(8) 0.092 Uani 0.40 1 d PU . .
C204 C 0.1294(10) 0.1640(9) 0.3582(6) 0.056 Uani 0.40 1 d PU . .
C205 C 0.4036(13) 0.2154(14) 0.5159(10) 0.093 Uani 0.40 1 d PU . .
C206 C 0.4187(12) 0.1832(14) 0.4350(11) 0.092 Uani 0.40 1 d PU . .
C207 C 0.2064(14) 0.1380(12) 0.5292(11) 0.088 Uani 0.40 1 d PU . .
C208 C 0.4403(11) 0.2442(19) 0.4304(12) 0.100 Uani 0.40 1 d PU . .
C209 C 0.1988(11) 0.4515(9) 0.4532(11) 0.071 Uani 0.40 1 d PU . .
C210 C 0.0571(7) 0.2927(10) 0.3882(8) 0.055 Uani 0.40 1 d PU . .
C211 C 0.3756(10) 0.1939(11) 0.3432(7) 0.069 Uani 0.40 1 d PU . .
C212 C 0.3726(10) 0.3319(12) 0.3415(9) 0.078 Uani 0.40 1 d PU . .
C213 C 0.1827(12) 0.1160(9) 0.3892(9) 0.072 Uani 0.40 1 d PU . .
C214 C 0.4422(8) 0.3028(11) 0.4519(9) 0.072 Uani 0.40 1 d PU . .
C215 C 0.2936(15) 0.4370(10) 0.4891(10) 0.079 Uani 0.40 1 d PU . .
C216 C 0.3054(14) 0.1013(11) 0.4655(13) 0.098 Uani 0.40 1 d PU . .
C217 C 0.0912(12) 0.3888(12) 0.4499(10) 0.077 Uani 0.40 1 d PU . .
C218 C 0.2474(12) 0.4049(11) 0.3396(9) 0.071 Uani 0.40 1 d PU . .
C219 C 0.2929(15) 0.1515(13) 0.5345(11) 0.107 Uani 0.40 1 d PU . .
C220 C 0.2565(10) 0.4528(7) 0.4702(8) 0.059 Uani 0.40 1 d PU . .
C221 C 0.1694(12) 0.1400(12) 0.3548(9) 0.079 Uani 0.40 1 d PU . .
C222 C 0.1524(14) 0.4178(13) 0.3778(12) 0.095 Uani 0.40 1 d PU . .
C223 C 0.4347(7) 0.2705(17) 0.3873(7) 0.076 Uani 0.40 1 d PU . .
C224 C 0.3940(15) 0.3591(16) 0.5073(10) 0.084 Uani 0.40 1 d PU . .
C225 C 0.1525(13) 0.2336(15) 0.5606(9) 0.096 Uani 0.40 1 d PU . .
C226 C 0.2475(14) 0.4545(9) 0.4189(10) 0.085 Uani 0.40 1 d PU . .
C227 C 0.1496(15) 0.3796(17) 0.3416(10) 0.102 Uani 0.40 1 d PU . .
C228 C 0.2148(16) 0.0960(12) 0.4554(14) 0.099 Uani 0.40 1 d PU . .
C229 C 0.2117(16) 0.4410(12) 0.4899(12) 0.089 Uani 0.40 1 d PU . .
C230 C 0.2103(10) 0.3884(10) 0.5478(7) 0.056 Uani 0.40 1 d PU . .
C231 C 0.2170(13) 0.3375(14) 0.3060(8) 0.092 Uani 0.40 1 d PU . .
C232 C 0.3624(12) 0.4130(11) 0.3979(10) 0.086 Uani 0.40 1 d PU . .
C233 C 0.1167(12) 0.4128(11) 0.4189(10) 0.080 Uani 0.40 1 d PU . .
C234 C 0.2909(14) 0.1217(12) 0.3679(11) 0.089 Uani 0.40 1 d PU . .
C235 C 0.3154(14) 0.2944(14) 0.5710(7) 0.096 Uani 0.40 1 d PU . .
C236 C 0.2354(11) 0.2039(12) 0.3089(6) 0.066 Uani 0.40 1 d PU . .
C237 C 0.4260(10) 0.2223(15) 0.3977(11) 0.082 Uani 0.40 1 d PU . .
C238 C 0.1142(12) 0.3206(12) 0.5427(10) 0.077 Uani 0.40 1 d PU . .
C239 C 0.3086(14) 0.4500(11) 0.4364(12) 0.097 Uani 0.40 1 d PU . .
C240 C 0.2681(15) 0.1059(9) 0.3967(10) 0.082 Uani 0.40 1 d PU . .
C241 C 0.3455(13) 0.1934(13) 0.5473(9) 0.088 Uani 0.40 1 d PU . .
C242 C 0.4016(12) 0.2287(15) 0.3607(11) 0.089 Uani 0.40 1 d PU . .
C243 C 0.1300(16) 0.1386(14) 0.3892(13) 0.109 Uani 0.40 1 d PU . .
C244 C 0.1166(13) 0.3848(12) 0.3797(9) 0.080 Uani 0.40 1 d PU . .
C245 C 0.2337(14) 0.2572(13) 0.2983(6) 0.095 Uani 0.40 1 d PU . .
C246 C 0.285(3) 0.419(2) 0.3583(18) 0.153 Uani 0.40 1 d PU . .
C247 C 0.2151(17) 0.3192(14) 0.5762(8) 0.095 Uani 0.40 1 d PU . .
C248 C 0.221(2) 0.1094(15) 0.4954(15) 0.106 Uani 0.40 1 d PU . .
C249 C 0.3519(15) 0.284(2) 0.5588(8) 0.095 Uani 0.40 1 d PU . .
C250 C 0.4165(13) 0.3484(19) 0.4858(14) 0.100 Uani 0.40 1 d PU . .
C301 C 0.6329(11) 0.2215(13) 0.5314(7) 0.068 Uani 0.40 1 d PU . .
C302 C 0.5763(9) 0.2897(12) 0.7504(8) 0.089 Uani 0.40 1 d PU . .
C303 C 0.7431(14) 0.0954(10) 0.6799(11) 0.086 Uani 0.40 1 d PU . .
C304 C 0.6304(11) 0.3570(12) 0.5447(7) 0.077 Uani 0.40 1 d PU . .
C305 C 0.8461(12) 0.3683(12) 0.7415(9) 0.082 Uani 0.40 1 d PU . .
C306 C 0.6172(15) 0.4266(12) 0.6664(11) 0.084 Uani 0.40 1 d PU . .
C307 C 0.5527(10) 0.3435(10) 0.6025(9) 0.062 Uani 0.40 1 d PU . .
C308 C 0.7822(16) 0.1475(15) 0.5597(13) 0.105 Uani 0.40 1 d PU . .
C309 C 0.7667(13) 0.2626(14) 0.5163(8) 0.079 Uani 0.40 1 d PU . .
C310 C 0.5912(11) 0.3362(13) 0.7514(9) 0.081 Uani 0.40 1 d PU . .
C311 C 0.5749(8) 0.2295(10) 0.7414(8) 0.060 Uani 0.40 1 d PU . .
C312 C 0.7110(9) 0.3005(9) 0.5122(5) 0.064 Uani 0.40 1 d PU . .
C313 C 0.6799(12) 0.3835(12) 0.7672(9) 0.080 Uani 0.40 1 d PU . .
C314 C 0.5297(12) 0.2346(16) 0.6758(12) 0.090 Uani 0.40 1 d PU . .
C315 C 0.8998(9) 0.2084(12) 0.7025(9) 0.072 Uani 0.40 1 d PU . .
C316 C 0.5474(10) 0.2257(13) 0.5932(11) 0.078 Uani 0.40 1 d PU . .
C317 C 0.6935(16) 0.4259(13) 0.5782(12) 0.100 Uani 0.40 1 d PU . .
C318 C 0.8068(16) 0.1966(13) 0.7682(9) 0.079 Uani 0.40 1 d PU . .
C319 C 0.9171(7) 0.2943(12) 0.6191(7) 0.066 Uani 0.40 1 d PU . .
C320 C 0.8893(14) 0.3540(15) 0.6030(13) 0.109 Uani 0.40 1 d PU . .
C321 C 0.5806(13) 0.3734(15) 0.5870(10) 0.095 Uani 0.40 1 d PU . .
C322 C 0.5539(11) 0.1916(12) 0.7001(10) 0.071 Uani 0.40 1 d PU . .
C323 C 0.5943(12) 0.1863(11) 0.7388(9) 0.067 Uani 0.40 1 d PU . .
C324 C 0.6940(8) 0.2871(8) 0.7954(4) 0.052 Uani 0.40 1 d PU . .
C325 C 0.8141(11) 0.2956(11) 0.5298(6) 0.077 Uani 0.40 1 d PU . .
C326 C 0.7206(9) 0.3457(11) 0.5244(7) 0.058 Uani 0.40 1 d PU . .
C327 C 0.8459(10) 0.2597(13) 0.7697(7) 0.078 Uani 0.40 1 d PU . .
C328 C 0.6817(13) 0.1153(9) 0.5991(9) 0.071 Uani 0.40 1 d PU . .
C329 C 0.9026(8) 0.2132(12) 0.6055(8) 0.064 Uani 0.40 1 d PU . .
C330 C 0.6271(13) 0.1331(11) 0.5964(10) 0.071 Uani 0.40 1 d PU . .
C331 C 0.8618(12) 0.1655(12) 0.7144(10) 0.083 Uani 0.40 1 d PU . .
C332 C 0.5361(8) 0.3310(11) 0.6887(8) 0.060 Uani 0.40 1 d PU . .
C333 C 0.8056(12) 0.2345(11) 0.7820(6) 0.064 Uani 0.40 1 d PU . .
C334 C 0.8021(12) 0.3420(15) 0.7709(8) 0.090 Uani 0.40 1 d PU . .
C335 C 0.5374(8) 0.2192(13) 0.6299(11) 0.064 Uani 0.40 1 d PU . .
C336 C 0.5546(10) 0.1789(12) 0.6193(9) 0.074 Uani 0.40 1 d PU . .
C337 C 0.5459(9) 0.3600(13) 0.6486(8) 0.078 Uani 0.40 1 d PU . .
C338 C 0.5477(10) 0.2634(17) 0.5771(8) 0.098 Uani 0.40 1 d PU . .
C339 C 0.9137(8) 0.2173(11) 0.6678(12) 0.072 Uani 0.40 1 d PU . .
C340 C 0.8557(14) 0.3093(16) 0.7568(10) 0.101 Uani 0.40 1 d PU . .
C341 C 0.5869(10) 0.4074(10) 0.6371(10) 0.079 Uani 0.40 1 d PU . .
C342 C 0.6551(11) 0.3215(12) 0.5258(7) 0.076 Uani 0.40 1 d PU . .
C343 C 0.8825(10) 0.2469(11) 0.5667(10) 0.087 Uani 0.40 1 d PU . .
C344 C 0.8417(13) 0.1612(12) 0.5842(11) 0.080 Uani 0.40 1 d PU . .
C345 C 0.7610(14) 0.2116(10) 0.7836(5) 0.062 Uani 0.40 1 d PU . .
C346 C 0.7127(13) 0.3870(13) 0.5429(9) 0.086 Uani 0.40 1 d PU . .
C347 C 0.6717(15) 0.1984(12) 0.7776(8) 0.077 Uani 0.40 1 d PU . .
C348 C 0.8836(12) 0.1711(13) 0.6755(12) 0.088 Uani 0.40 1 d PU . .
C349 C 0.7273(13) 0.2265(11) 0.5167(6) 0.077 Uani 0.40 1 d PU . .
C350 C 0.5274(8) 0.3019(12) 0.6701(10) 0.074 Uani 0.40 1 d PU . .
C351 C 0.7948(15) 0.3890(14) 0.7534(12) 0.101 Uani 0.40 1 d PU . .
C352 C 0.6930(16) 0.1575(14) 0.7630(9) 0.084 Uani 0.40 1 d PU . .
C353 C 0.6144(12) 0.1214(10) 0.6781(8) 0.062 Uani 0.40 1 d PU . .
C354 C 0.8399(12) 0.4171(11) 0.6299(9) 0.080 Uani 0.40 1 d PU . .
C355 C 0.5841(12) 0.1546(10) 0.6093(9) 0.065 Uani 0.40 1 d PU . .
C356 C 0.7688(13) 0.3867(10) 0.5475(7) 0.062 Uani 0.40 1 d PU . .
C357 C 0.6633(14) 0.4513(9) 0.6510(11) 0.083 Uani 0.40 1 d PU . .
C358 C 0.9008(9) 0.2932(13) 0.7195(7) 0.069 Uani 0.40 1 d PU . .
C359 C 0.6617(13) 0.2541(12) 0.7894(6) 0.076 Uani 0.40 1 d PU . .
C360 C 0.6234(14) 0.2022(13) 0.7608(8) 0.076 Uani 0.40 1 d PU . .
C361 C 0.5341(8) 0.2886(12) 0.7004(8) 0.074 Uani 0.40 1 d PU . .
C362 C 0.8119(13) 0.4084(11) 0.7235(10) 0.087 Uani 0.40 1 d PU . .
C363 C 0.5859(10) 0.2071(12) 0.5645(8) 0.073 Uani 0.40 1 d PU . .
C364 C 0.5652(13) 0.3502(15) 0.7236(12) 0.107 Uani 0.40 1 d PU . .
C365 C 0.6633(19) 0.1076(10) 0.6776(10) 0.094 Uani 0.40 1 d PU . .
C366 C 0.6264(14) 0.3000(16) 0.7773(9) 0.102 Uani 0.40 1 d PU . .
C367 C 0.8892(10) 0.2520(15) 0.7339(10) 0.094 Uani 0.40 1 d PU . .
C368 C 0.6400(12) 0.269(2) 0.5257(6) 0.100 Uani 0.40 1 d PU . .
C369 C 0.6014(12) 0.3135(12) 0.5442(9) 0.087 Uani 0.40 1 d PU . .
C370 C 0.9115(9) 0.3335(13) 0.6294(11) 0.072 Uani 0.40 1 d PU . .
C371 C 0.6376(12) 0.4295(10) 0.6990(9) 0.076 Uani 0.40 1 d PU . .
C372 C 0.8493(9) 0.2845(12) 0.5418(7) 0.059 Uani 0.40 1 d PU . .
C373 C 0.5846(12) 0.3996(13) 0.6883(10) 0.091 Uani 0.40 1 d PU . .
C374 C 0.8000(19) 0.1783(15) 0.5493(11) 0.101 Uani 0.40 1 d PU . .
C375 C 0.5435(13) 0.1929(19) 0.6609(15) 0.098 Uani 0.40 1 d PU . .
C376 C 0.8884(12) 0.3504(14) 0.7144(10) 0.092 Uani 0.40 1 d PU . .
C377 C 0.8096(11) 0.2908(11) 0.7802(6) 0.076 Uani 0.40 1 d PU . .
C378 C 0.7548(13) 0.2902(11) 0.5150(7) 0.064 Uani 0.40 1 d PU . .
C379 C 0.6304(14) 0.1146(10) 0.6357(13) 0.094 Uani 0.40 1 d PU . .
C380 C 0.9145(7) 0.2536(10) 0.6030(8) 0.059 Uani 0.40 1 d PU . .
C381 C 0.6264(15) 0.3995(13) 0.5782(10) 0.093 Uani 0.40 1 d PU . .
C382 C 0.7631(15) 0.3429(17) 0.5270(9) 0.097 Uani 0.40 1 d PU . .
C383 C 0.6581(11) 0.1447(9) 0.5654(8) 0.065 Uani 0.40 1 d PU . .
C384 C 0.7266(11) 0.0992(8) 0.6190(9) 0.062 Uani 0.40 1 d PU . .
C385 C 0.8258(10) 0.1599(10) 0.7374(8) 0.067 Uani 0.40 1 d PU . .
C386 C 0.8161(11) 0.1171(8) 0.6427(9) 0.057 Uani 0.40 1 d PU . .
C387 C 0.7376(15) 0.3852(14) 0.7688(9) 0.099 Uani 0.40 1 d PU . .
C388 C 0.7110(11) 0.2328(11) 0.7919(5) 0.056 Uani 0.40 1 d PU . .
C389 C 0.8421(12) 0.1300(11) 0.6713(11) 0.074 Uani 0.40 1 d PU . .
C390 C 0.7070(15) 0.1106(10) 0.7067(11) 0.078 Uani 0.40 1 d PU . .
C391 C 0.9181(8) 0.2377(13) 0.6333(10) 0.068 Uani 0.40 1 d PU . .
C392 C 0.8762(12) 0.1653(13) 0.6146(12) 0.082 Uani 0.40 1 d PU . .
C393 C 0.6902(17) 0.4496(12) 0.6956(11) 0.097 Uani 0.40 1 d PU . .
C394 C 0.7714(12) 0.1102(9) 0.5969(9) 0.080 Uani 0.40 1 d PU . .
C395 C 0.9029(9) 0.3583(12) 0.6652(11) 0.087 Uani 0.40 1 d PU . .
C396 C 0.8086(14) 0.4074(11) 0.5824(11) 0.095 Uani 0.40 1 d PU . .
C397 C 0.7151(13) 0.4537(9) 0.6739(9) 0.071 Uani 0.40 1 d PU . .
C398 C 0.7976(12) 0.4393(9) 0.6191(9) 0.075 Uani 0.40 1 d PU . .
C399 C 0.6954(14) 0.4481(10) 0.6240(12) 0.084 Uani 0.40 1 d PU . .
C400 C 0.7176(11) 0.1198(10) 0.5763(8) 0.077 Uani 0.40 1 d PU . .
C401 C 0.8551(14) 0.2096(13) 0.7521(10) 0.094 Uani 0.40 1 d PU . .
C402 C 0.7081(16) 0.2028(15) 0.5237(9) 0.087 Uani 0.40 1 d PU . .
C403 C 0.6230(11) 0.3863(12) 0.7414(9) 0.091 Uani 0.40 1 d PU . .
C404 C 0.8597(11) 0.3999(11) 0.6935(10) 0.086 Uani 0.40 1 d PU . .
C405 C 0.8218(13) 0.1273(11) 0.7040(10) 0.080 Uani 0.40 1 d PU . .
C406 C 0.7444(11) 0.2990(9) 0.7936(5) 0.075 Uani 0.40 1 d PU . .
C407 C 0.5806(15) 0.1479(15) 0.6696(12) 0.093 Uani 0.40 1 d PU . .
C408 C 0.7486(12) 0.1758(10) 0.5348(6) 0.065 Uani 0.40 1 d PU . .
C409 C 0.7466(12) 0.4067(11) 0.5589(9) 0.076 Uani 0.40 1 d PU . .
C410 C 0.5841(16) 0.1609(17) 0.7098(13) 0.098 Uani 0.40 1 d PU . .
C411 C 0.6041(8) 0.2573(9) 0.7686(5) 0.053 Uani 0.40 1 d PU . .
C412 C 0.5420(8) 0.2377(13) 0.7061(9) 0.065 Uani 0.40 1 d PU . .
C413 C 0.7497(14) 0.4430(10) 0.7026(11) 0.085 Uani 0.40 1 d PU . .
C414 C 0.7968(13) 0.4433(9) 0.6726(11) 0.092 Uani 0.40 1 d PU . .
C415 C 0.6445(15) 0.4271(13) 0.6025(12) 0.100 Uani 0.40 1 d PU . .
C416 C 0.6995(15) 0.4085(11) 0.7508(9) 0.089 Uani 0.40 1 d PU . .
C417 C 0.779(2) 0.155(2) 0.7520(17) 0.146 Uani 0.40 1 d PU . .
C418 C 0.8668(19) 0.2115(19) 0.5660(14) 0.116 Uani 0.40 1 d PU . .
C419 C 0.7127(11) 0.0953(8) 0.6528(10) 0.069 Uani 0.40 1 d PU . .
C420 C 0.8494(15) 0.1376(14) 0.6391(12) 0.086 Uani 0.40 1 d PU . .
C421 C 0.7443(12) 0.4258(11) 0.7320(9) 0.076 Uani 0.40 1 d PU . .
C422 C 0.6238(17) 0.1426(11) 0.7239(12) 0.085 Uani 0.40 1 d PU . .
C423 C 0.8331(13) 0.1283(12) 0.6129(10) 0.078 Uani 0.40 1 d PU . .
C424 C 0.7656(13) 0.1001(9) 0.6394(10) 0.070 Uani 0.40 1 d PU . .
C425 C 0.8410(14) 0.2453(17) 0.5437(10) 0.097 Uani 0.40 1 d PU . .
C426 C 0.5481(10) 0.2966(14) 0.5943(8) 0.081 Uani 0.40 1 d PU . .
C427 C 0.6668(14) 0.1876(14) 0.5344(8) 0.082 Uani 0.40 1 d PU . .
C428 C 0.7100(11) 0.3349(10) 0.7871(6) 0.068 Uani 0.40 1 d PU . .
C429 C 0.7258(13) 0.4386(10) 0.5957(11) 0.079 Uani 0.40 1 d PU . .
C430 C 0.6104(12) 0.1658(11) 0.5735(9) 0.068 Uani 0.40 1 d PU . .
C431 C 0.8176(19) 0.3752(16) 0.5509(11) 0.110 Uani 0.40 1 d PU . .
C432 C 0.9127(8) 0.2527(11) 0.6986(9) 0.070 Uani 0.40 1 d PU . .
C433 C 0.8942(10) 0.1861(12) 0.6424(9) 0.072 Uani 0.40 1 d PU . .
C434 C 0.5995(9) 0.2601(11) 0.5408(7) 0.075 Uani 0.40 1 d PU . .
C435 C 0.5945(14) 0.1325(15) 0.6460(14) 0.097 Uani 0.40 1 d PU . .
C436 C 0.6454(12) 0.1644(12) 0.7504(7) 0.062 Uani 0.40 1 d PU . .
C437 C 0.9232(8) 0.2938(13) 0.6574(13) 0.108 Uani 0.40 1 d PU . .
C438 C 0.7495(11) 0.4533(10) 0.6382(11) 0.083 Uani 0.40 1 d PU . .
C439 C 0.8611(13) 0.3254(14) 0.5620(10) 0.095 Uani 0.40 1 d PU . .
C440 C 0.8663(10) 0.4074(10) 0.6566(10) 0.079 Uani 0.40 1 d PU . .
C441 C 0.7223(12) 0.1918(10) 0.7819(6) 0.055 Uani 0.40 1 d PU . .
C442 C 0.5340(13) 0.321(2) 0.6178(14) 0.108 Uani 0.40 1 d PU . .
C443 C 0.6718(13) 0.1325(10) 0.7319(9) 0.069 Uani 0.40 1 d PU . .
C444 C 0.625(2) 0.180(2) 0.5497(13) 0.115 Uani 0.40 1 d PU . .
C445 C 0.7855(13) 0.1208(9) 0.7180(10) 0.074 Uani 0.40 1 d PU . .
C446 C 0.8617(18) 0.3540(15) 0.5719(14) 0.108 Uani 0.40 1 d PU . .
C447 C 0.733(2) 0.1197(14) 0.7289(14) 0.113 Uani 0.40 1 d PU . .
C448 C 0.5270(11) 0.270(5) 0.627(3) 0.223 Uani 0.40 1 d PU . .
C449 C 0.8381(15) 0.1854(17) 0.5607(11) 0.090 Uani 0.40 1 d PU . .
C450 C 0.9068(9) 0.3254(12) 0.6957(11) 0.074 Uani 0.40 1 d PU . .
N501 N 0.6661(8) 0.1422(7) 0.3115(6) 0.181(6) Uani 0.50 1 d PDU A 1
C501 C 0.7136(8) 0.0803(10) 0.3269(8) 0.172(7) Uani 0.50 1 d PDU A 1
H50A H 0.7254 0.0547 0.2944 0.206 Uiso 0.50 1 calc PR A 1
H50B H 0.7616 0.0965 0.3419 0.206 Uiso 0.50 1 calc PR A 1
C502 C 0.5923(10) 0.1145(10) 0.2885(6) 0.181(8) Uani 0.50 1 d PDU A 1
H50C H 0.5574 0.1522 0.2813 0.217 Uiso 0.50 1 calc PR A 1
H50D H 0.6023 0.0909 0.2547 0.217 Uiso 0.50 1 calc PR A 1
C503 C 0.6344(13) 0.1738(7) 0.3626(8) 0.192(7) Uani 0.50 1 d PDU A 1
H50E H 0.6705 0.2079 0.3756 0.231 Uiso 0.50 1 calc PR A 1
H50F H 0.5874 0.1977 0.3537 0.231 Uiso 0.50 1 calc PR A 1
C504 C 0.6793(8) 0.0344(8) 0.3649(9) 0.173(7) Uani 0.50 1 d PDU A 1
H50G H 0.7098 0.0323 0.3976 0.207 Uiso 0.50 1 calc PR A 1
H50H H 0.6761 -0.0115 0.3497 0.207 Uiso 0.50 1 calc PR A 1
C505 C 0.5585(9) 0.0679(11) 0.3262(7) 0.159(7) Uani 0.50 1 d PDU A 1
H50I H 0.5542 0.0230 0.3093 0.190 Uiso 0.50 1 calc PR A 1
H50J H 0.5072 0.0837 0.3344 0.190 Uiso 0.50 1 calc PR A 1
C506 C 0.6190(13) 0.1264(10) 0.4054(6) 0.166(7) Uani 0.50 1 d PDU A 1
H50K H 0.5758 0.1416 0.4268 0.199 Uiso 0.50 1 calc PR A 1
H50L H 0.6632 0.1215 0.4288 0.199 Uiso 0.50 1 calc PR A 1
N502 N 0.6016(5) 0.0607(6) 0.3775(5) 0.138(4) Uani 0.50 1 d PDU A 1
C507 C 0.5633(10) 0.0304(11) 0.4154(7) 0.190(7) Uani 0.50 1 d PDU A 1
H50M H 0.5937 0.0287 0.4477 0.284 Uiso 0.50 1 calc PR A 1
H50N H 0.5507 -0.0155 0.4043 0.284 Uiso 0.50 1 calc PR A 1
H50O H 0.5173 0.0557 0.4224 0.284 Uiso 0.50 1 calc PR A 1
N601 N 0.6573(7) 0.0137(5) 0.3940(5) 0.134(4) Uani 0.50 1 d PDU B 2
C601 C 0.5810(9) 0.0055(7) 0.3661(8) 0.189(7) Uani 0.50 1 d PDU B 2
H60A H 0.5837 -0.0343 0.3425 0.227 Uiso 0.50 1 calc PR B 2
H60B H 0.5426 -0.0041 0.3933 0.227 Uiso 0.50 1 calc PR B 2
C602 C 0.7150(7) 0.0283(8) 0.3501(7) 0.147(5) Uani 0.50 1 d PDU B 2
H60C H 0.7643 0.0386 0.3661 0.177 Uiso 0.50 1 calc PR B 2
H60D H 0.7208 -0.0120 0.3272 0.177 Uiso 0.50 1 calc PR B 2
C603 C 0.6586(10) 0.0832(7) 0.4214(5) 0.132(5) Uani 0.50 1 d PDU B 2
H60E H 0.6391 0.0778 0.4579 0.158 Uiso 0.50 1 calc PR B 2
H60F H 0.7113 0.0982 0.4243 0.158 Uiso 0.50 1 calc PR B 2
C604 C 0.5562(7) 0.0632(8) 0.3350(7) 0.165(7) Uani 0.50 1 d PDU B 2
H60G H 0.5089 0.0814 0.3496 0.197 Uiso 0.50 1 calc PR B 2
H60H H 0.5472 0.0495 0.2978 0.197 Uiso 0.50 1 calc PR B 2
C605 C 0.6898(8) 0.0854(9) 0.3184(7) 0.148(7) Uani 0.50 1 d PDU B 2
H60I H 0.6834 0.0703 0.2813 0.177 Uiso 0.50 1 calc PR B 2
H60J H 0.7292 0.1205 0.3188 0.177 Uiso 0.50 1 calc PR B 2
C606 C 0.6158(10) 0.1361(7) 0.3952(5) 0.113(5) Uani 0.50 1 d PDU B 2
H60K H 0.6394 0.1807 0.4006 0.136 Uiso 0.50 1 calc PR B 2
H60L H 0.5638 0.1376 0.4088 0.136 Uiso 0.50 1 calc PR B 2
N602 N 0.6170(5) 0.1164(5) 0.3372(4) 0.109(3) Uani 0.50 1 d PDU B 2
C607 C 0.6029(11) 0.1761(9) 0.3161(8) 0.203(8) Uani 0.50 1 d PDU B 2
H60M H 0.5562 0.1940 0.3308 0.305 Uiso 0.50 1 calc PR B 2
H60N H 0.5978 0.1713 0.2776 0.305 Uiso 0.50 1 calc PR B 2
H60O H 0.6441 0.2070 0.3241 0.305 Uiso 0.50 1 calc PR B 2
N701 N 0.6509(5) 0.3826(5) 0.3336(4) 0.206(4) Uani 1 1 d DU . .
C701 C 0.6336(9) 0.3888(6) 0.3932(5) 0.207(5) Uani 1 1 d DU . .
H70A H 0.5928 0.3569 0.4020 0.249 Uiso 1 1 calc R . .
H70B H 0.6785 0.3747 0.4133 0.249 Uiso 1 1 calc R . .
C702 C 0.5791(7) 0.4039(7) 0.3041(5) 0.226(6) Uani 1 1 d DU . .
H70C H 0.5890 0.4059 0.2656 0.272 Uiso 1 1 calc R . .
H70D H 0.5391 0.3703 0.3104 0.272 Uiso 1 1 calc R . .
C703 C 0.7012(7) 0.4423(7) 0.3174(6) 0.224(6) Uani 1 1 d DU . .
H70E H 0.7541 0.4288 0.3222 0.268 Uiso 1 1 calc R . .
H70F H 0.6935 0.4512 0.2792 0.268 Uiso 1 1 calc R . .
C704 C 0.6117(10) 0.4558(7) 0.4113(4) 0.246(6) Uani 1 1 d DU . .
H70G H 0.6490 0.4734 0.4367 0.295 Uiso 1 1 calc R . .
H70H H 0.5624 0.4538 0.4291 0.295 Uiso 1 1 calc R . .
C705 C 0.5551(8) 0.4699(7) 0.3231(7) 0.276(8) Uani 1 1 d DU . .
H70I H 0.5049 0.4654 0.3392 0.332 Uiso 1 1 calc R . .
H70J H 0.5505 0.5007 0.2924 0.332 Uiso 1 1 calc R . .
C706 C 0.6887(6) 0.5049(6) 0.3463(6) 0.202(5) Uani 1 1 d DU . .
H70K H 0.6977 0.5445 0.3233 0.242 Uiso 1 1 calc R . .
H70L H 0.7222 0.5078 0.3775 0.242 Uiso 1 1 calc R . .
N702 N 0.6075(6) 0.5014(5) 0.3632(4) 0.205(4) Uani 1 1 d DU . .
C707 C 0.5951(10) 0.5664(7) 0.3711(7) 0.289(7) Uani 1 1 d DU . .
H70M H 0.6322 0.5842 0.3959 0.433 Uiso 1 1 calc R . .
H70N H 0.5448 0.5726 0.3857 0.433 Uiso 1 1 calc R . .
H70O H 0.5990 0.5905 0.3374 0.433 Uiso 1 1 calc R . .

loop_
_atom_site_aniso_label
_atom_site_aniso_U_11
_atom_site_aniso_U_22
_atom_site_aniso_U_33
_atom_site_aniso_U_23
_atom_site_aniso_U_13
_atom_site_aniso_U_12
S1 0.0851(11) 0.0759(14) 0.0744(12) -0.0059(10) 0.0183(9) -0.0007(9)
S2 0.0982(12) 0.0984(17) 0.0630(12) -0.0028(11) -0.0029(9) 0.0039(11)
S3 0.0893(11) 0.0767(14) 0.0707(12) 0.0008(11) 0.0176(9) -0.0014(9)
S4 0.1064(13) 0.0942(16) 0.0579(11) 0.0106(11) -0.0080(9) 0.0018(12)
S5 0.1273(17) 0.0681(15) 0.1058(19) 0.0209(13) 0.0378(13) -0.0041(12)
S6 0.164(2) 0.0907(19) 0.105(2) -0.0321(16) 0.0401(17) -0.0002(16)
S7 0.1157(15) 0.0816(16) 0.0849(16) -0.0028(12) 0.0167(11) 0.0090(12)
S8 0.152(2) 0.0919(19) 0.0942(18) 0.0248(15) 0.0317(15) 0.0067(15)
C1 0.063(3) 0.098(7) 0.068(5) 0.002(4) -0.011(3) 0.011(4)
C2 0.061(3) 0.067(5) 0.057(4) 0.011(3) 0.012(3) 0.009(3)
C3 0.079(4) 0.060(4) 0.063(4) -0.003(4) 0.023(3) -0.011(3)
C4 0.105(5) 0.046(4) 0.121(7) -0.005(5) -0.011(5) -0.020(4)
C5 0.070(4) 0.051(4) 0.097(6) 0.001(4) -0.008(3) 0.012(3)
C6 0.070(4) 0.091(5) 0.044(4) 0.011(4) 0.008(3) 0.005(3)
C7 0.079(5) 0.101(7) 0.109(7) -0.002(6) 0.034(4) -0.009(4)
C8 0.080(4) 0.076(5) 0.089(5) -0.016(4) 0.025(4) -0.001(3)
C9 0.098(5) 0.061(5) 0.111(7) 0.003(5) -0.029(4) 0.000(4)
C10 0.145(7) 0.061(6) 0.211(12) 0.027(6) -0.092(8) -0.022(5)
C101 0.105 0.071 0.093 0.026 -0.024 0.026
C102 0.114 0.112 0.104 0.014 0.032 -0.007
C103 0.099 0.125 0.098 0.004 -0.052 0.036
C104 0.074 0.068 0.069 -0.016 0.008 0.017
C105 0.077 0.065 0.032 -0.004 -0.017 -0.006
C106 0.089 0.090 0.076 0.018 0.012 -0.019
C107 0.051 0.083 0.067 0.000 0.007 0.018
C108 0.058 0.070 0.060 -0.005 0.010 0.017
C109 0.095 0.106 0.101 -0.024 -0.046 -0.026
C110 0.071 0.087 0.062 0.003 0.016 -0.002
C111 0.071 0.037 0.098 -0.031 0.010 -0.004
C112 0.068 0.056 0.075 -0.031 -0.022 -0.005
C113 0.103 0.069 0.085 -0.002 0.007 0.015
C114 0.085 0.103 0.049 -0.006 0.014 0.019
C115 0.081 0.077 0.087 -0.003 -0.011 -0.012
C116 0.067 0.079 0.098 -0.022 -0.013 -0.044
C117 0.083 0.103 0.073 -0.002 0.040 -0.007
C118 0.078 0.069 0.065 0.005 0.016 -0.012
C119 0.115 0.123 0.079 -0.027 -0.028 -0.005
C120 0.126 0.108 0.068 -0.010 -0.008 0.009
C121 0.071 0.062 0.055 0.001 0.004 -0.008
C122 0.064 0.099 0.101 0.000 0.017 0.002
C123 0.065 0.087 0.084 0.003 0.018 0.001
C124 0.100 0.096 0.088 -0.014 0.037 0.017
C125 0.093 0.060 0.121 0.042 0.018 -0.028
C126 0.090 0.066 0.056 -0.012 -0.001 -0.011
C127 0.089 0.105 0.082 -0.011 0.000 0.010
C128 0.084 0.075 0.092 -0.006 -0.009 -0.017
C129 0.065 0.078 0.087 0.011 0.016 -0.018
C130 0.093 0.064 0.077 -0.026 -0.004 -0.015
C131 0.062 0.076 0.066 0.025 0.022 -0.009
C132 0.080 0.085 0.082 0.018 0.054 -0.017
C133 0.072 0.104 0.100 0.006 0.044 -0.029
C134 0.082 0.052 0.100 0.015 0.011 0.026
C135 0.103 0.104 0.101 0.006 -0.014 -0.009
C136 0.043 0.060 0.082 -0.004 -0.007 0.005
C137 0.111 0.079 0.097 0.040 0.003 0.020
C138 0.069 0.076 0.081 0.000 0.017 0.039
C139 0.098 0.076 0.067 0.033 0.028 -0.032
C140 0.063 0.085 0.105 0.005 -0.030 0.017
C141 0.082 0.087 0.074 0.019 0.002 -0.024
C142 0.063 0.054 0.074 -0.001 -0.022 0.030
C143 0.099 0.071 0.085 -0.013 -0.017 -0.006
C144 0.055 0.079 0.078 -0.023 0.021 -0.002
C145 0.071 0.055 0.084 -0.024 -0.014 0.020
C146 0.086 0.058 0.060 0.014 -0.011 -0.023
C147 0.113 0.099 0.098 -0.027 -0.019 -0.004
C148 0.111 0.103 0.065 -0.017 0.019 -0.014
C149 0.080 0.059 0.107 -0.001 0.020 -0.039
C150 0.085 0.120 0.128 -0.004 0.024 -0.039
C151 0.095 0.070 0.077 -0.010 0.004 0.020
C152 0.101 0.108 0.049 0.022 -0.002 0.011
C153 0.096 0.064 0.095 -0.020 0.013 0.025
C154 0.090 0.102 0.056 -0.010 -0.034 -0.009
C155 0.077 0.085 0.051 0.006 -0.015 0.030
C156 0.110 0.096 0.112 0.017 -0.032 0.040
C157 0.083 0.099 0.090 0.027 0.002 -0.057
C158 0.080 0.068 0.078 0.004 -0.007 0.001
C159 0.061 0.074 0.108 0.008 0.005 -0.012
C160 0.074 0.090 0.085 0.019 -0.040 0.014
C161 0.071 0.083 0.066 0.006 -0.032 0.001
C162 0.073 0.111 0.088 0.009 -0.030 0.010
C163 0.077 0.080 0.074 -0.003 -0.015 0.001
C164 0.101 0.132 0.130 0.015 -0.031 -0.004
C165 0.071 0.096 0.076 0.001 0.009 -0.043
C166 0.113 0.114 0.100 -0.049 0.035 0.023
C167 0.073 0.078 0.082 -0.013 0.009 0.005
C168 0.051 0.058 0.077 -0.003 -0.022 -0.001
C169 0.050 0.101 0.108 -0.001 -0.014 -0.006
C170 0.079 0.057 0.062 -0.007 0.010 -0.022
C171 0.041 0.065 0.064 0.005 0.007 0.014
C172 0.056 0.084 0.104 -0.007 -0.007 0.019
C173 0.082 0.066 0.072 0.003 -0.019 0.016
C174 0.081 0.115 0.047 0.008 0.022 -0.036
C175 0.065 0.056 0.093 0.024 0.005 0.004
C176 0.079 0.118 0.080 0.031 0.044 0.024
C177 0.067 0.093 0.071 -0.011 0.046 -0.004
C178 0.056 0.069 0.079 0.011 0.014 0.004
C179 0.057 0.084 0.069 -0.020 0.000 0.010
C180 0.053 0.054 0.076 0.017 0.004 0.005
C181 0.076 0.070 0.094 -0.001 0.011 0.005
C182 0.081 0.097 0.101 0.011 -0.035 -0.037
C183 0.072 0.066 0.086 -0.022 0.010 -0.022
C184 0.082 0.053 0.055 0.007 0.009 0.023
C185 0.119 0.102 0.060 0.013 -0.009 0.004
C186 0.095 0.063 0.094 -0.011 -0.014 0.013
C187 0.110 0.098 0.082 0.035 0.035 -0.011
C188 0.084 0.054 0.051 0.013 -0.026 -0.025
C189 0.102 0.083 0.112 -0.026 0.034 0.036
C190 0.100 0.069 0.063 0.009 0.007 0.008
C191 0.050 0.084 0.094 -0.032 -0.026 -0.033
C192 0.089 0.076 0.083 0.068 -0.005 0.007
C193 0.081 0.101 0.105 -0.021 0.005 0.050
C194 0.104 0.032 0.080 -0.011 -0.029 0.021
C195 0.063 0.090 0.051 0.009 -0.024 0.026
C196 0.090 0.072 0.094 -0.027 -0.019 -0.009
C197 0.102 0.108 0.088 0.005 -0.026 -0.033
C198 0.111 0.067 0.077 -0.037 -0.002 0.004
C199 0.068 0.072 0.086 -0.015 0.000 0.008
C200 0.059 0.065 0.095 -0.013 -0.021 0.017
C201 0.102 0.101 0.112 0.001 -0.028 0.046
C202 0.065 0.095 0.089 -0.010 0.018 0.019
C203 0.103 0.114 0.060 0.035 0.020 -0.015
C204 0.081 0.057 0.029 -0.017 -0.010 -0.019
C205 0.089 0.098 0.091 -0.007 -0.047 0.035
C206 0.081 0.089 0.105 -0.005 -0.003 0.044
C207 0.118 0.063 0.082 0.048 0.005 -0.014
C208 0.069 0.121 0.110 -0.010 0.004 0.013
C209 0.087 0.053 0.073 0.003 -0.011 0.004
C210 0.048 0.054 0.063 -0.006 -0.006 0.005
C211 0.057 0.097 0.053 -0.031 0.006 0.002
C212 0.079 0.079 0.077 -0.003 0.024 -0.043
C213 0.073 0.058 0.085 -0.017 -0.021 0.002
C214 0.059 0.086 0.072 0.026 0.004 -0.011
C215 0.085 0.051 0.101 -0.032 0.001 0.006
C216 0.102 0.091 0.101 -0.006 -0.013 0.013
C217 0.075 0.058 0.098 0.009 0.007 0.032
C218 0.080 0.067 0.066 0.037 0.008 -0.004
C219 0.134 0.094 0.094 0.059 -0.021 0.027
C220 0.071 0.033 0.073 -0.010 0.005 0.000
C221 0.074 0.083 0.078 -0.010 -0.018 -0.027
C222 0.090 0.077 0.117 0.026 0.008 0.025
C223 0.064 0.077 0.087 -0.019 0.023 0.008
C224 0.088 0.092 0.071 -0.003 -0.026 -0.023
C225 0.101 0.105 0.082 0.015 0.030 -0.015
C226 0.106 0.065 0.082 0.008 -0.015 -0.002
C227 0.098 0.113 0.096 0.031 -0.001 -0.007
C228 0.125 0.082 0.091 0.022 0.017 -0.023
C229 0.109 0.064 0.093 -0.047 0.011 0.012
C230 0.035 0.069 0.064 -0.035 -0.019 0.012
C231 0.099 0.104 0.074 0.026 -0.006 -0.008
C232 0.087 0.069 0.103 0.017 0.004 -0.050
C233 0.083 0.076 0.081 0.016 -0.002 0.029
C234 0.099 0.073 0.094 -0.046 0.023 0.011
C235 0.089 0.118 0.081 -0.009 -0.022 0.019
C236 0.071 0.083 0.045 -0.039 -0.021 -0.019
C237 0.061 0.097 0.089 0.005 0.020 0.016
C238 0.073 0.085 0.072 -0.009 0.011 0.007
C239 0.116 0.061 0.116 -0.021 -0.008 -0.039
C240 0.125 0.040 0.081 -0.010 0.017 0.023
C241 0.099 0.086 0.079 0.008 -0.033 0.029
C242 0.071 0.105 0.091 0.002 0.040 0.017
C243 0.113 0.087 0.127 -0.031 -0.024 -0.035
C244 0.093 0.073 0.074 -0.001 -0.018 0.004
C245 0.106 0.128 0.051 -0.002 -0.010 -0.009
C246 0.172 0.141 0.146 0.045 0.025 -0.012
C247 0.129 0.104 0.051 -0.018 0.009 0.008
C248 0.120 0.086 0.112 0.032 0.004 -0.016
C249 0.099 0.119 0.065 -0.011 -0.034 0.009
C250 0.083 0.111 0.107 -0.009 -0.022 -0.025
C301 0.083 0.056 0.065 -0.005 -0.025 0.009
C302 0.080 0.096 0.091 -0.005 0.042 0.015
C303 0.108 0.059 0.092 0.005 -0.002 0.031
C304 0.090 0.077 0.063 0.014 -0.039 0.018
C305 0.079 0.089 0.078 -0.015 -0.035 -0.032
C306 0.082 0.079 0.090 0.001 0.016 0.022
C307 0.053 0.051 0.082 0.026 -0.005 0.018
C308 0.113 0.099 0.105 -0.036 0.026 0.015
C309 0.098 0.098 0.040 -0.013 0.010 0.004
C310 0.076 0.093 0.073 -0.012 0.030 0.024
C311 0.049 0.067 0.066 0.015 0.041 0.001
C312 0.071 0.092 0.027 0.012 -0.021 -0.002
C313 0.088 0.080 0.074 -0.026 0.007 -0.017
C314 0.081 0.098 0.091 0.013 0.004 -0.014
C315 0.064 0.076 0.078 0.025 -0.035 0.000
C316 0.056 0.102 0.076 0.009 -0.019 -0.005
C317 0.110 0.091 0.098 0.033 -0.022 -0.003
C318 0.095 0.072 0.071 0.002 -0.029 0.008
C319 0.053 0.073 0.070 -0.036 0.020 -0.011
C320 0.091 0.133 0.103 0.006 0.001 -0.023
C321 0.079 0.113 0.094 0.032 -0.016 0.002
C322 0.063 0.073 0.078 0.027 0.033 -0.008
C323 0.075 0.059 0.067 -0.006 0.021 -0.025
C324 0.073 0.054 0.031 -0.004 0.012 -0.034
C325 0.074 0.098 0.059 0.015 0.009 -0.010
C326 0.057 0.068 0.050 0.019 0.015 0.009
C327 0.064 0.102 0.068 -0.015 -0.029 -0.001
C328 0.084 0.048 0.081 -0.020 0.008 -0.025
C329 0.052 0.070 0.070 -0.008 0.032 0.011
C330 0.072 0.060 0.080 0.007 -0.015 -0.024
C331 0.082 0.078 0.088 0.017 -0.001 0.019
C332 0.059 0.055 0.068 -0.022 0.002 0.022
C333 0.086 0.063 0.044 0.001 -0.031 -0.028
C334 0.107 0.094 0.069 -0.026 -0.033 -0.019
C335 0.047 0.060 0.086 -0.016 -0.010 -0.007
C336 0.076 0.060 0.086 -0.019 0.004 0.005
C337 0.060 0.089 0.086 0.003 0.006 0.044
C338 0.112 0.092 0.089 -0.014 -0.008 -0.024
C339 0.053 0.074 0.087 -0.008 0.001 0.010
C340 0.103 0.112 0.086 -0.013 -0.038 -0.016
C341 0.064 0.070 0.101 -0.004 -0.017 0.039
C342 0.088 0.077 0.064 0.026 -0.035 0.028
C343 0.051 0.105 0.104 0.003 0.045 -0.003
C344 0.094 0.064 0.082 0.003 0.038 0.035
C345 0.062 0.079 0.045 0.017 -0.003 -0.015
C346 0.101 0.076 0.080 0.019 -0.007 -0.002
C347 0.085 0.073 0.074 0.032 0.015 -0.018
C348 0.090 0.077 0.097 0.013 0.006 0.019
C349 0.101 0.090 0.040 -0.002 0.000 -0.017
C350 0.056 0.093 0.073 -0.033 0.003 0.012
C351 0.100 0.096 0.105 -0.019 -0.012 -0.025
C352 0.099 0.087 0.067 0.028 0.020 -0.006
C353 0.050 0.056 0.079 0.011 -0.013 -0.023
C354 0.080 0.059 0.101 0.025 -0.005 -0.037
C355 0.069 0.058 0.069 -0.007 0.001 -0.012
C356 0.079 0.044 0.063 0.019 0.024 0.013
C357 0.087 0.059 0.104 0.011 0.002 0.041
C358 0.071 0.075 0.061 0.007 -0.035 -0.004
C359 0.094 0.092 0.044 0.006 0.023 -0.008
C360 0.076 0.091 0.060 0.021 0.017 -0.003
C361 0.061 0.081 0.080 0.005 0.016 0.001
C362 0.102 0.076 0.084 -0.025 -0.006 -0.028
C363 0.061 0.091 0.068 -0.005 -0.026 -0.005
C364 0.091 0.120 0.111 -0.022 0.013 0.035
C365 0.116 0.059 0.108 0.025 -0.006 -0.023
C366 0.114 0.125 0.068 0.001 0.048 0.006
C367 0.075 0.112 0.095 0.005 0.000 -0.014
C368 0.113 0.122 0.065 0.007 -0.043 -0.015
C369 0.083 0.090 0.088 0.013 -0.052 0.009
C370 0.054 0.079 0.082 0.005 -0.001 -0.008
C371 0.077 0.054 0.097 -0.019 -0.001 0.035
C372 0.055 0.058 0.065 0.002 0.034 0.018
C373 0.075 0.089 0.110 0.008 0.029 0.052
C374 0.095 0.107 0.101 -0.020 0.021 -0.004
C375 0.081 0.102 0.112 -0.002 -0.005 -0.027
C376 0.086 0.099 0.090 -0.027 -0.022 0.001
C377 0.093 0.083 0.053 -0.015 -0.029 0.006
C378 0.091 0.065 0.035 0.015 -0.006 0.022
C379 0.100 0.064 0.118 -0.005 -0.008 -0.026
C380 0.053 0.061 0.064 0.000 0.008 0.001
C381 0.106 0.082 0.091 0.018 -0.010 0.022
C382 0.116 0.102 0.072 0.035 0.009 -0.010
C383 0.076 0.054 0.064 -0.035 -0.016 -0.009
C384 0.062 0.064 0.061 -0.018 -0.005 -0.001
C385 0.059 0.074 0.067 0.026 0.010 0.002
C386 0.061 0.046 0.064 0.011 0.011 -0.002
C387 0.102 0.106 0.090 -0.035 -0.004 -0.006
C388 0.070 0.065 0.033 0.003 0.005 -0.013
C389 0.075 0.074 0.072 0.018 0.000 0.042
C390 0.097 0.042 0.094 0.030 -0.019 -0.003
C391 0.060 0.083 0.062 -0.014 0.012 0.017
C392 0.067 0.080 0.099 -0.025 0.007 0.018
C393 0.112 0.074 0.105 -0.023 0.027 0.006
C394 0.087 0.064 0.089 -0.021 0.010 0.026
C395 0.062 0.093 0.106 -0.010 -0.044 -0.031
C396 0.122 0.073 0.090 0.026 0.024 -0.026
C397 0.095 0.042 0.074 -0.011 0.008 -0.005
C398 0.087 0.052 0.084 0.010 0.009 -0.004
C399 0.087 0.066 0.099 0.014 0.002 0.000
C400 0.092 0.062 0.076 -0.064 0.018 -0.002
C401 0.090 0.090 0.104 0.008 -0.039 0.012
C402 0.095 0.089 0.078 -0.024 -0.002 -0.026
C403 0.085 0.090 0.098 -0.036 0.035 0.037
C404 0.085 0.074 0.097 -0.021 -0.010 -0.032
C405 0.067 0.088 0.086 0.014 0.024 0.020
C406 0.091 0.106 0.029 -0.005 -0.007 0.012
C407 0.095 0.096 0.087 0.002 0.001 -0.022
C408 0.081 0.071 0.042 -0.031 0.009 0.010
C409 0.076 0.075 0.076 0.033 0.016 0.006
C410 0.087 0.107 0.100 0.009 -0.005 -0.018
C411 0.061 0.067 0.031 0.017 0.008 -0.005
C412 0.034 0.081 0.081 -0.007 0.025 0.001
C413 0.105 0.060 0.091 -0.012 -0.002 -0.024
C414 0.115 0.043 0.116 -0.006 -0.012 -0.033
C415 0.100 0.088 0.113 0.022 -0.036 0.038
C416 0.109 0.075 0.083 -0.024 0.013 0.008
C417 0.152 0.149 0.137 0.043 -0.035 0.016
C418 0.113 0.109 0.128 -0.014 0.014 -0.012
C419 0.070 0.050 0.086 -0.004 -0.018 -0.003
C420 0.088 0.096 0.072 0.007 -0.016 0.013
C421 0.096 0.070 0.063 -0.042 0.008 -0.026
C422 0.087 0.052 0.117 0.019 0.001 -0.032
C423 0.090 0.066 0.079 -0.007 0.025 0.016
C424 0.078 0.046 0.086 0.005 -0.001 -0.001
C425 0.101 0.104 0.086 -0.019 0.029 -0.003
C426 0.068 0.100 0.075 -0.029 -0.043 0.009
C427 0.074 0.100 0.072 -0.029 -0.013 -0.028
C428 0.097 0.070 0.037 -0.027 0.000 -0.001
C429 0.097 0.054 0.086 0.025 -0.003 -0.005
C430 0.078 0.059 0.066 -0.004 0.000 -0.022
C431 0.101 0.123 0.106 0.048 0.031 -0.018
C432 0.055 0.079 0.078 -0.003 -0.025 0.003
C433 0.086 0.079 0.053 -0.013 -0.014 0.011
C434 0.071 0.083 0.073 -0.001 -0.037 0.001
C435 0.083 0.095 0.112 -0.017 0.001 -0.028
C436 0.068 0.067 0.052 0.005 0.023 0.008
C437 0.064 0.121 0.138 -0.021 0.001 -0.011
C438 0.068 0.063 0.116 0.004 0.008 -0.020
C439 0.096 0.083 0.108 -0.007 0.073 -0.006
C440 0.080 0.071 0.087 0.017 -0.022 -0.037
C441 0.055 0.048 0.062 0.026 0.008 -0.008
C442 0.077 0.121 0.127 0.018 -0.003 0.010
C443 0.065 0.058 0.083 0.025 0.017 -0.007
C444 0.119 0.123 0.103 -0.019 -0.012 -0.013
C445 0.068 0.052 0.101 0.036 -0.002 0.018
C446 0.089 0.120 0.116 0.039 0.058 -0.022
C447 0.132 0.080 0.129 0.044 -0.007 0.005
C448 0.053 0.261 0.353 -0.009 -0.061 -0.004
C449 0.074 0.110 0.087 -0.028 0.024 0.021
C450 0.058 0.078 0.087 0.001 -0.023 -0.020
N501 0.166(12) 0.207(14) 0.170(11) 0.058(10) -0.002(9) -0.041(9)
C501 0.154(10) 0.194(15) 0.168(16) 0.012(12) 0.012(9) -0.027(10)
C502 0.194(12) 0.182(16) 0.167(11) 0.027(10) -0.028(11) -0.034(11)
C503 0.214(17) 0.145(10) 0.218(14) -0.005(9) -0.033(13) -0.019(11)
C504 0.121(9) 0.185(14) 0.213(17) 0.041(11) 0.045(9) 0.034(10)
C505 0.135(11) 0.195(17) 0.146(11) -0.003(10) -0.020(10) -0.038(11)
C506 0.160(17) 0.218(12) 0.120(10) -0.020(9) -0.032(10) 0.034(11)
N502 0.088(6) 0.140(8) 0.187(10) 0.046(8) -0.021(6) 0.019(7)
C507 0.161(12) 0.245(15) 0.163(12) 0.022(13) 0.053(10) 0.030(12)
N601 0.183(10) 0.079(6) 0.139(10) 0.027(6) -0.047(6) 0.033(8)
C601 0.179(10) 0.123(11) 0.266(19) -0.002(10) -0.048(10) -0.070(11)
C602 0.150(9) 0.130(12) 0.162(12) -0.035(9) -0.031(8) 0.026(8)
C603 0.155(12) 0.121(9) 0.119(9) -0.012(7) -0.044(8) 0.017(8)
C604 0.094(8) 0.230(13) 0.170(15) -0.015(11) -0.095(10) -0.014(9)
C605 0.130(9) 0.165(14) 0.149(13) 0.011(9) 0.063(10) 0.044(9)
C606 0.131(12) 0.081(8) 0.128(7) -0.030(7) 0.004(8) 0.027(8)
N602 0.105(6) 0.131(8) 0.092(5) 0.037(6) 0.048(5) 0.018(5)
C607 0.222(16) 0.188(11) 0.200(14) 0.079(13) 0.012(15) 0.095(9)
N701 0.171(7) 0.262(9) 0.185(7) 0.030(8) -0.024(6) -0.038(6)
C701 0.221(12) 0.231(9) 0.170(7) 0.073(8) -0.036(7) -0.004(10)
C702 0.202(9) 0.308(13) 0.169(9) 0.008(10) -0.057(8) -0.031(9)
C703 0.177(9) 0.263(12) 0.231(13) 0.016(10) 0.038(9) -0.029(9)
C704 0.258(14) 0.269(12) 0.210(9) 0.057(7) 0.028(9) 0.030(13)
C705 0.224(11) 0.309(14) 0.297(15) 0.022(12) -0.085(11) 0.012(9)
C706 0.190(7) 0.214(9) 0.202(12) 0.069(9) -0.022(7) 0.024(8)
N702 0.207(7) 0.191(7) 0.216(9) 0.029(6) 0.004(7) -0.011(8)
C707 0.289(14) 0.227(8) 0.350(17) 0.006(9) -0.065(12) 0.108(11)

loop_
_atom_type_symbol
_atom_type_description
_atom_type_scat_dispersion_real
_atom_type_scat_dispersion_imag
_atom_type_scat_source
C C 0.0033 0.0016 'International Tables Vol C Tables 4.2.6.8 and 6.1.1.4'
H H 0.0000 0.0000 'International Tables Vol C Tables 4.2.6.8 and 6.1.1.4'
N N 0.0061 0.0033 'International Tables Vol C Tables 4.2.6.8 and 6.1.1.4'
S S 0.1246 0.1234 'International Tables Vol C Tables 4.2.6.8 and 6.1.1.4'

loop_
_geom_angle_atom_site_label_1
_geom_angle_atom_site_label_2
_geom_angle_atom_site_label_3
_geom_angle
_geom_angle_site_symmetry_1
_geom_angle_site_symmetry_3
_geom_angle_publ_flag
C3 S1 C1 93.5(4) . . ?
C1 S2 C4 92.4(4) . . ?
C2 S3 C5 95.2(4) . . ?
C2 S4 C6 96.0(3) . . ?
C3 S5 C7 102.4(4) . . ?
C4 S6 C8 100.3(4) . . ?
C5 S7 C9 98.8(4) . . ?
C6 S8 C10 98.8(5) . . ?
C2 C1 S1 119.4(7) . . ?
C2 C1 S2 123.8(7) . . ?
S1 C1 S2 116.7(5) . . ?
C1 C2 S4 126.7(7) . . ?
C1 C2 S3 121.7(7) . . ?
S4 C2 S3 111.6(4) . . ?
C4 C3 S1 118.8(6) . . ?
C4 C3 S5 126.0(6) . . ?
S1 C3 S5 114.9(4) . . ?
C3 C4 S6 130.1(7) . . ?
C3 C4 S2 115.5(7) . . ?
S6 C4 S2 114.2(6) . . ?
C6 C5 S7 131.2(6) . . ?
C6 C5 S3 117.0(6) . . ?
S7 C5 S3 111.7(5) . . ?
C5 C6 S8 127.6(7) . . ?
C5 C6 S4 116.3(6) . . ?
S8 C6 S4 116.0(4) . . ?
C8 C7 S5 114.1(6) . . ?
C8 C7 H7A 108.7 . . ?
S5 C7 H7A 108.7 . . ?
C8 C7 H7B 108.7 . . ?
S5 C7 H7B 108.7 . . ?
H7A C7 H7B 107.6 . . ?
C7 C8 S6 112.5(6) . . ?
C7 C8 H8A 109.1 . . ?
S6 C8 H8A 109.1 . . ?
C7 C8 H8B 109.1 . . ?
S6 C8 H8B 109.1 . . ?
H8A C8 H8B 107.8 . . ?
C10 C9 S7 112.4(6) . . ?
C10 C9 H9A 109.1 . . ?
S7 C9 H9A 109.1 . . ?
C10 C9 H9B 109.1 . . ?
S7 C9 H9B 109.1 . . ?
H9A C9 H9B 107.9 . . ?
C9 C10 S8 115.9(7) . . ?
C9 C10 H10A 108.3 . . ?
S8 C10 H10A 108.3 . . ?
C9 C10 H10B 108.3 . . ?
S8 C10 H10B 108.3 . . ?
H10A C10 H10B 107.4 . . ?
C502 N501 C501 106.5(9) . . ?
C502 N501 C503 98.4(9) . . ?
C501 N501 C503 108.3(9) . . ?
C504 C501 N501 115.5(8) . . ?
C504 C501 H50A 108.4 . . ?
N501 C501 H50A 108.4 . . ?
C504 C501 H50B 108.4 . . ?
N501 C501 H50B 108.4 . . ?
H50A C501 H50B 107.5 . . ?
C505 C502 N501 109.5(8) . . ?
C505 C502 H50C 109.8 . . ?
N501 C502 H50C 109.8 . . ?
C505 C502 H50D 109.8 . . ?
N501 C502 H50D 109.8 . . ?
H50C C502 H50D 108.2 . . ?
C506 C503 N501 115.4(9) . . ?
C506 C503 H50E 108.4 . . ?
N501 C503 H50E 108.4 . . ?
C506 C503 H50F 108.4 . . ?
N501 C503 H50F 108.4 . . ?
H50E C503 H50F 107.5 . . ?
C501 C504 N502 108.0(8) . . ?
C501 C504 H50G 110.1 . . ?
N502 C504 H50G 110.1 . . ?
C501 C504 H50H 110.1 . . ?
N502 C504 H50H 110.1 . . ?
H50G C504 H50H 108.4 . . ?
C502 C505 N502 114.1(8) . . ?
C502 C505 H50I 108.7 . . ?
N502 C505 H50I 108.7 . . ?
C502 C505 H50J 108.7 . . ?
N502 C505 H50J 108.7 . . ?
H50I C505 H50J 107.6 . . ?
C503 C506 N502 104.3(8) . . ?
C503 C506 H50K 110.9 . . ?
N502 C506 H50K 110.9 . . ?
C503 C506 H50L 110.9 . . ?
N502 C506 H50L 110.9 . . ?
H50K C506 H50L 108.9 . . ?
C507 N502 C505 113.6(9) . . ?
C507 N502 C506 99.1(10) . . ?
C505 N502 C506 114.9(10) . . ?
C507 N502 C504 118.0(10) . . ?
C505 N502 C504 108.6(10) . . ?
C506 N502 C504 101.9(8) . . ?
N502 C507 H50M 109.5 . . ?
N502 C507 H50N 109.5 . . ?
H50M C507 H50N 109.5 . . ?
N502 C507 H50O 109.5 . . ?
H50M C507 H50O 109.5 . . ?
H50N C507 H50O 109.5 . . ?
C603 N601 C602 98.4(9) . . ?
C603 N601 C601 108.3(9) . . ?
C602 N601 C601 106.4(9) . . ?
C604 C601 N601 115.5(8) . . ?
C604 C601 H60A 108.4 . . ?
N601 C601 H60A 108.4 . . ?
C604 C601 H60B 108.4 . . ?
N601 C601 H60B 108.4 . . ?
H60A C601 H60B 107.5 . . ?
C605 C602 N601 109.4(8) . . ?
C605 C602 H60C 109.8 . . ?
N601 C602 H60C 109.8 . . ?
C605 C602 H60D 109.8 . . ?
N601 C602 H60D 109.8 . . ?
H60C C602 H60D 108.2 . . ?
C606 C603 N601 115.4(9) . . ?
C606 C603 H60E 108.4 . . ?
N601 C603 H60E 108.4 . . ?
C606 C603 H60F 108.4 . . ?
N601 C603 H60F 108.4 . . ?
H60E C603 H60F 107.5 . . ?
C601 C604 N602 108.0(8) . . ?
C601 C604 H60G 110.1 . . ?
N602 C604 H60G 110.1 . . ?
C601 C604 H60H 110.1 . . ?
N602 C604 H60H 110.1 . . ?
H60G C604 H60H 108.4 . . ?
C602 C605 N602 114.1(8) . . ?
C602 C605 H60I 108.7 . . ?
N602 C605 H60I 108.7 . . ?
C602 C605 H60J 108.7 . . ?
N602 C605 H60J 108.7 . . ?
H60I C605 H60J 107.6 . . ?
C603 C606 N602 104.3(8) . . ?
C603 C606 H60K 110.9 . . ?
N602 C606 H60K 110.9 . . ?
C603 C606 H60L 110.9 . . ?
N602 C606 H60L 110.9 . . ?
H60K C606 H60L 108.9 . . ?
C607 N602 C605 113.6(9) . . ?
C607 N602 C606 99.1(10) . . ?
C605 N602 C606 114.9(10) . . ?
C607 N602 C604 118.1(10) . . ?
C605 N602 C604 108.7(10) . . ?
C606 N602 C604 101.8(8) . . ?
N602 C607 H60M 109.5 . . ?
N602 C607 H60N 109.5 . . ?
H60M C607 H60N 109.5 . . ?
N602 C607 H60O 109.5 . . ?
H60M C607 H60O 109.5 . . ?
H60N C607 H60O 109.5 . . ?
C701 N701 C703 108.4(9) . . ?
C701 N701 C702 106.5(9) . . ?
C703 N701 C702 98.4(9) . . ?
C704 C701 N701 115.6(8) . . ?
C704 C701 H70A 108.4 . . ?
N701 C701 H70A 108.4 . . ?
C704 C701 H70B 108.4 . . ?
N701 C701 H70B 108.4 . . ?
H70A C701 H70B 107.4 . . ?
C705 C702 N701 109.4(8) . . ?
C705 C702 H70C 109.8 . . ?
N701 C702 H70C 109.8 . . ?
C705 C702 H70D 109.8 . . ?
N701 C702 H70D 109.8 . . ?
H70C C702 H70D 108.2 . . ?
C706 C703 N701 115.6(8) . . ?
C706 C703 H70E 108.4 . . ?
N701 C703 H70E 108.4 . . ?
C706 C703 H70F 108.4 . . ?
N701 C703 H70F 108.4 . . ?
H70E C703 H70F 107.5 . . ?
C701 C704 N702 107.9(8) . . ?
C701 C704 H70G 110.1 . . ?
N702 C704 H70G 110.1 . . ?
C701 C704 H70H 110.1 . . ?
N702 C704 H70H 110.1 . . ?
H70G C704 H70H 108.4 . . ?
C702 C705 N702 114.1(8) . . ?
C702 C705 H70I 108.7 . . ?
N702 C705 H70I 108.7 . . ?
C702 C705 H70J 108.7 . . ?
N702 C705 H70J 108.7 . . ?
H70I C705 H70J 107.6 . . ?
C703 C706 N702 104.4(8) . . ?
C703 C706 H70K 110.9 . . ?
N702 C706 H70K 110.9 . . ?
C703 C706 H70L 110.9 . . ?
N702 C706 H70L 110.9 . . ?
H70K C706 H70L 108.9 . . ?
C707 N702 C705 113.5(9) . . ?
C707 N702 C706 99.1(10) . . ?
C705 N702 C706 114.9(10) . . ?
C707 N702 C704 118.0(10) . . ?
C705 N702 C704 108.7(10) . . ?
C706 N702 C704 101.8(8) . . ?
N702 C707 H70M 109.5 . . ?
N702 C707 H70N 109.5 . . ?
H70M C707 H70N 109.5 . . ?
N702 C707 H70O 109.5 . . ?
H70M C707 H70O 109.5 . . ?
H70N C707 H70O 109.5 . . ?

loop_
_geom_bond_atom_site_label_1
_geom_bond_atom_site_label_2
_geom_bond_distance
_geom_bond_site_symmetry_2
_geom_bond_publ_flag
S1 C3 1.711(7) . ?
S1 C1 1.717(8) . ?
S2 C1 1.724(8) . ?
S2 C4 1.777(9) . ?
S3 C2 1.769(7) . ?
S3 C5 1.783(8) . ?
S4 C2 1.767(7) . ?
S4 C6 1.780(8) . ?
S5 C3 1.782(8) . ?
S5 C7 1.798(9) . ?
S6 C4 1.749(9) . ?
S6 C8 1.849(8) . ?
S7 C5 1.755(8) . ?
S7 C9 1.760(9) . ?
S8 C6 1.705(8) . ?
S8 C10 1.801(12) . ?
C1 C2 1.370(7) . ?
C3 C4 1.337(11) . ?
C5 C6 1.324(10) . ?
C7 C8 1.473(12) . ?
C7 H7A 0.9700 . ?
C7 H7B 0.9700 . ?
C8 H8A 0.9700 . ?
C8 H8B 0.9700 . ?
C9 C10 1.469(13) . ?
C9 H9A 0.9700 . ?
C9 H9B 0.9700 . ?
C10 H10A 0.9700 . ?
C10 H10B 0.9700 . ?
N501 C502 1.511(8) . ?
N501 C501 1.511(8) . ?
N501 C503 1.512(8) . ?
C501 C504 1.428(8) . ?
C501 H50A 0.9700 . ?
C501 H50B 0.9700 . ?
C502 C505 1.429(8) . ?
C502 H50C 0.9700 . ?
C502 H50D 0.9700 . ?
C503 C506 1.429(8) . ?
C503 H50E 0.9700 . ?
C503 H50F 0.9700 . ?
C504 N502 1.485(7) . ?
C504 H50G 0.9700 . ?
C504 H50H 0.9700 . ?
C505 N502 1.485(7) . ?
C505 H50I 0.9700 . ?
C505 H50J 0.9700 . ?
C506 N502 1.485(7) . ?
C506 H50K 0.9700 . ?
C506 H50L 0.9700 . ?
N502 C507 1.295(13) . ?
C507 H50M 0.9600 . ?
C507 H50N 0.9600 . ?
C507 H50O 0.9600 . ?
N601 C603 1.511(8) . ?
N601 C602 1.511(8) . ?
N601 C601 1.512(8) . ?
C601 C604 1.429(8) . ?
C601 H60A 0.9700 . ?
C601 H60B 0.9700 . ?
C602 C605 1.429(8) . ?
C602 H60C 0.9700 . ?
C602 H60D 0.9700 . ?
C603 C606 1.429(8) . ?
C603 H60E 0.9700 . ?
C603 H60F 0.9700 . ?
C604 N602 1.485(7) . ?
C604 H60G 0.9700 . ?
C604 H60H 0.9700 . ?
C605 N602 1.485(7) . ?
C605 H60I 0.9700 . ?
C605 H60J 0.9700 . ?
C606 N602 1.485(7) . ?
C606 H60K 0.9700 . ?
C606 H60L 0.9700 . ?
N602 C607 1.295(13) . ?
C607 H60M 0.9600 . ?
C607 H60N 0.9600 . ?
C607 H60O 0.9600 . ?
N701 C701 1.511(8) . ?
N701 C703 1.511(8) . ?
N701 C702 1.512(7) . ?
C701 C704 1.429(8) . ?
C701 H70A 0.9700 . ?
C701 H70B 0.9700 . ?
C702 C705 1.429(8) . ?
C702 H70C 0.9700 . ?
C702 H70D 0.9700 . ?
C703 C706 1.428(8) . ?
C703 H70E 0.9700 . ?
C703 H70F 0.9700 . ?
C704 N702 1.485(7) . ?
C704 H70G 0.9700 . ?
C704 H70H 0.9700 . ?
C705 N702 1.484(7) . ?
C705 H70I 0.9700 . ?
C705 H70J 0.9700 . ?
C706 N702 1.485(7) . ?
C706 H70K 0.9700 . ?
C706 H70L 0.9700 . ?
N702 C707 1.295(13) . ?
C707 H70M 0.9600 . ?
C707 H70N 0.9600 . ?
C707 H70O 0.9600 . ?
